data_4310965
loop_
_publ_author_name
'Eva Sch\"on'
'Dietmar A. Plattner'
'Peter Chen'

_publ_section_title
;
 Defect-Induced Acceleration of a Solid-State Chemical Reaction in Zinc
 Alkoxide Single Crystals
;
_journal_name_full 'Inorganic Chemistry'
_journal_page_first 3164
_journal_page_last 3169
_journal_paper_doi 10.1021/ic030341o
_journal_volume 43
_journal_year 2004
_chemical_formula_sum 'C38 H62 N2 O5 Zn2'
_chemical_formula_weight 757.64
_chemical_name_systematic
; 
 ? 
;
_space_group_IT_number 14
_symmetry_cell_setting monoclinic
_symmetry_space_group_name_Hall '-P 2yn'
_symmetry_space_group_name_H-M 'P 1 21/n 1'
_atom_sites_solution_hydrogens geom
_atom_sites_solution_primary direct
_atom_sites_solution_secondary difmap
_audit_creation_method SHELXL-97
_cell_angle_alpha 90.00
_cell_angle_beta 86.63(3)
_cell_angle_gamma 90.00
_cell_formula_units_Z 4
_cell_length_a 9.31(2)
_cell_length_b 19.27(3)
_cell_length_c 23.30(2)
_cell_measurement_reflns_used 14
_cell_measurement_temperature 180(2)
_cell_measurement_theta_max 13.2
_cell_measurement_theta_min 8.5
_cell_volume 4173(12)
_computing_cell_refinement CAD4
_computing_data_collection CAD4
_computing_data_reduction MolEN
_computing_molecular_graphics 'Ortep, Pluto'
_computing_structure_refinement 'SHELXL-97 (Sheldrick, 1997)'
_computing_structure_solution 'SIR97 (Altomare, 1997)'
_diffrn_ambient_temperature 180(2)
_diffrn_measured_fraction_theta_full 0.570
_diffrn_measured_fraction_theta_max 0.570
_diffrn_measurement_device_type CAD4
_diffrn_measurement_method \o/2\p
_diffrn_radiation_monochromator graphite
_diffrn_radiation_source 'fine-focus sealed tube'
_diffrn_radiation_type MoK\a
_diffrn_radiation_wavelength 0.71069
_diffrn_reflns_av_R_equivalents 0.0000
_diffrn_reflns_av_sigmaI/netI 0.0535
_diffrn_reflns_limit_h_max 11
_diffrn_reflns_limit_h_min 0
_diffrn_reflns_limit_k_max 24
_diffrn_reflns_limit_k_min 0
_diffrn_reflns_limit_l_max 29
_diffrn_reflns_limit_l_min -28
_diffrn_reflns_number 8100
_diffrn_reflns_theta_full 26.94
_diffrn_reflns_theta_max 26.94
_diffrn_reflns_theta_min 2.05
_diffrn_standards_interval_time 10000s
_diffrn_standards_number 2
_exptl_absorpt_coefficient_mu 1.188
_exptl_absorpt_correction_T_max 0.7970
_exptl_absorpt_correction_T_min 0.6812
_exptl_crystal_colour colourless
_exptl_crystal_density_diffrn 1.206
_exptl_crystal_density_method 'not measured'
_exptl_crystal_description prism
_exptl_crystal_F_000 1616
_exptl_crystal_size_max 0.35
_exptl_crystal_size_mid 0.20
_exptl_crystal_size_min 0.20
_refine_diff_density_max 1.049
_refine_diff_density_min -0.754
_refine_diff_density_rms 0.095
_refine_ls_extinction_method none
_refine_ls_goodness_of_fit_ref 1.271
_refine_ls_hydrogen_treatment riding
_refine_ls_matrix_type full
_refine_ls_number_parameters 438
_refine_ls_number_reflns 5173
_refine_ls_number_restraints 0
_refine_ls_restrained_S_all 1.191
_refine_ls_R_factor_all 0.0920
_refine_ls_R_factor_gt 0.0487
_refine_ls_shift/su_max 0.0218
_refine_ls_shift/su_mean 0.617
_refine_ls_structure_factor_coef Fsqd
_refine_ls_weighting_details 'calc w=1/[\s^2^(Fo^2^)+(0.1000P)^2^+0.0000P] where P=(Fo^2^+2Fc^2^)/3'
_refine_ls_weighting_scheme calc
_refine_ls_wR_factor_gt 0.1474
_refine_ls_wR_factor_ref 0.1704
_reflns_number_gt 5173
_reflns_number_total 7803
_reflns_threshold_expression >3sigma(I)
_cod_data_source_file ic030341o_s_5.cif
_cod_data_source_block XRD5_1dthf
_cod_original_cell_volume 4173(11)
_cod_database_code 4310965

loop_
_symmetry_equiv_pos_as_xyz
'x, y, z'
'-x+1/2, y+1/2, -z+1/2'
'-x, -y, -z'
'x-1/2, -y-1/2, z-1/2'

loop_
_atom_site_label
_atom_site_type_symbol
_atom_site_fract_x
_atom_site_fract_y
_atom_site_fract_z
_atom_site_U_iso_or_equiv
_atom_site_adp_type
_atom_site_occupancy
_atom_site_symmetry_multiplicity
_atom_site_calc_flag
_atom_site_refinement_flags
_atom_site_disorder_assembly
_atom_site_disorder_group
Zn1 Zn 0.93845(7) 0.10536(3) 0.77811(3) 0.0259(2) Uani 1 1 d . . .
Zn2 Zn 0.71783(7) 0.20434(3) 0.81462(3) 0.0257(2) Uani 1 1 d . . .
O3 O 0.9272(4) 0.1987(2) 0.81100(19) 0.0263(10) Uani 1 1 d . . .
O4 O 0.7326(4) 0.1187(2) 0.7700(2) 0.0316(11) Uani 1 1 d . . .
O5 O 1.0077(5) 0.0339(2) 0.8269(2) 0.0335(11) Uani 1 1 d . . .
O6 O 0.6128(5) 0.1996(2) 0.8877(2) 0.0379(12) Uani 1 1 d . . .
N7 N 1.0636(6) 0.0792(3) 0.7081(2) 0.0309(13) Uani 1 1 d . . .
N8 N 0.6229(6) 0.2908(3) 0.7879(2) 0.0312(13) Uani 1 1 d . . .
C9 C 1.1435(7) 0.0255(4) 0.7090(3) 0.0324(15) Uani 1 1 d . . .
H9 H 1.1974 0.0155 0.6741 0.039 Uiso 1 1 calc R . .
C10 C 1.1633(7) -0.0219(3) 0.7550(3) 0.0284(14) Uani 1 1 d . . .
C11 C 1.2593(7) -0.0775(3) 0.7422(3) 0.0327(15) Uani 1 1 d . . .
H11 H 1.2990 -0.0838 0.7040 0.039 Uiso 1 1 calc R . .
C12 C 1.2954(8) -0.1228(4) 0.7851(3) 0.0408(18) Uani 1 1 d . . .
H12 H 1.3586 -0.1605 0.7762 0.049 Uiso 1 1 calc R . .
C13 C 1.2400(8) -0.1134(4) 0.8409(3) 0.0379(17) Uani 1 1 d . . .
H13 H 1.2672 -0.1447 0.8699 0.045 Uiso 1 1 calc R . .
C14 C 1.1458(7) -0.0597(3) 0.8560(3) 0.0293(14) Uani 1 1 d . . .
C15 C 1.1017(6) -0.0144(3) 0.8117(3) 0.0263(14) Uani 1 1 d . . .
C16 C 1.0871(8) -0.0475(4) 0.9170(3) 0.0367(17) Uani 1 1 d . . .
H16 H 1.0779 0.0038 0.9224 0.044 Uiso 1 1 calc R . .
C17 C 0.9383(9) -0.0783(5) 0.9269(4) 0.056(2) Uani 1 1 d . . .
H17A H 0.8762 -0.0610 0.8976 0.085 Uiso 1 1 calc R . .
H17B H 0.8981 -0.0648 0.9651 0.085 Uiso 1 1 calc R . .
H17C H 0.9443 -0.1290 0.9245 0.085 Uiso 1 1 calc R . .
C18 C 1.1849(10) -0.0744(4) 0.9625(4) 0.054(2) Uani 1 1 d . . .
H18A H 1.1779 -0.1251 0.9647 0.080 Uiso 1 1 calc R . .
H18B H 1.1551 -0.0543 0.9999 0.080 Uiso 1 1 calc R . .
H18C H 1.2846 -0.0611 0.9520 0.080 Uiso 1 1 calc R . .
C19 C 0.5372(7) 0.3253(4) 0.8229(3) 0.0332(15) Uani 1 1 d . . .
H19 H 0.5035 0.3682 0.8087 0.040 Uiso 1 1 calc R . .
C20 C 0.4859(7) 0.3073(4) 0.8802(3) 0.0346(16) Uani 1 1 d . . .
C21 C 0.3859(8) 0.3540(4) 0.9071(3) 0.0439(19) Uani 1 1 d . . .
H21 H 0.3641 0.3961 0.8882 0.053 Uiso 1 1 calc R . .
C22 C 0.3205(9) 0.3396(4) 0.9593(4) 0.051(2) Uani 1 1 d . . .
H22 H 0.2549 0.3718 0.9771 0.061 Uiso 1 1 calc R . .
C23 C 0.3501(8) 0.2776(5) 0.9865(3) 0.0443(19) Uani 1 1 d . . .
H23 H 0.3019 0.2677 1.0226 0.053 Uiso 1 1 calc R . .
C24 C 0.4465(7) 0.2299(4) 0.9630(3) 0.0343(16) Uani 1 1 d . . .
C25 C 0.5194(6) 0.2449(4) 0.9091(3) 0.0308(15) Uani 1 1 d . . .
C26 C 0.4749(8) 0.1607(4) 0.9902(3) 0.0437(19) Uani 1 1 d . . .
H26 H 0.5797 0.1507 0.9829 0.052 Uiso 1 1 calc R . .
C27 C 0.3932(10) 0.1038(4) 0.9610(4) 0.057(2) Uani 1 1 d . . .
H27A H 0.2896 0.1105 0.9688 0.085 Uiso 1 1 calc R . .
H27B H 0.4214 0.0585 0.9758 0.085 Uiso 1 1 calc R . .
H27C H 0.4159 0.1056 0.9194 0.085 Uiso 1 1 calc R . .
C28 C 0.4434(9) 0.1592(5) 1.0554(4) 0.057(2) Uani 1 1 d . . .
H28A H 0.4905 0.1987 1.0729 0.085 Uiso 1 1 calc R . .
H28B H 0.4802 0.1158 1.0710 0.085 Uiso 1 1 calc R . .
H28C H 0.3393 0.1620 1.0641 0.085 Uiso 1 1 calc R . .
C29 C 1.0727(9) 0.1226(4) 0.6551(3) 0.0422(18) Uani 1 1 d . . .
H29 H 1.1420 0.1002 0.6264 0.051 Uiso 1 1 calc R . .
C30 C 0.9289(11) 0.1264(6) 0.6301(4) 0.072(3) Uani 1 1 d . . .
H30A H 0.8947 0.0794 0.6224 0.108 Uiso 1 1 calc R . .
H30B H 0.9372 0.1528 0.5940 0.108 Uiso 1 1 calc R . .
H30C H 0.8605 0.1497 0.6573 0.108 Uiso 1 1 calc R . .
C31 C 1.1294(10) 0.1930(4) 0.6694(4) 0.054(2) Uani 1 1 d . . .
H31A H 1.0691 0.2133 0.7010 0.081 Uiso 1 1 calc R . .
H31B H 1.1276 0.2231 0.6355 0.081 Uiso 1 1 calc R . .
H31C H 1.2284 0.1887 0.6810 0.081 Uiso 1 1 calc R . .
C32 C 0.6489(8) 0.3178(4) 0.7284(3) 0.0390(17) Uani 1 1 d . . .
H32 H 0.5988 0.3634 0.7253 0.047 Uiso 1 1 calc R . .
C33 C 0.8069(9) 0.3284(4) 0.7162(4) 0.049(2) Uani 1 1 d . . .
H33A H 0.8435 0.3599 0.7449 0.074 Uiso 1 1 calc R . .
H33B H 0.8240 0.3485 0.6778 0.074 Uiso 1 1 calc R . .
H33C H 0.8565 0.2836 0.7179 0.074 Uiso 1 1 calc R . .
C34 C 0.5860(11) 0.2668(5) 0.6874(4) 0.063(3) Uani 1 1 d . . .
H34A H 0.6306 0.2212 0.6918 0.094 Uiso 1 1 calc R . .
H34B H 0.6046 0.2831 0.6478 0.094 Uiso 1 1 calc R . .
H34C H 0.4820 0.2631 0.6960 0.094 Uiso 1 1 calc R . .
C35 C 0.6264(8) 0.0641(4) 0.7731(4) 0.0416(18) Uani 1 1 d . . .
C36 C 0.6582(11) 0.0159(5) 0.7214(4) 0.066(3) Uani 1 1 d . . .
H36A H 0.6652 0.0434 0.6860 0.100 Uiso 1 1 calc R . .
H36B H 0.5804 -0.0181 0.7193 0.100 Uiso 1 1 calc R . .
H36C H 0.7493 -0.0084 0.7259 0.100 Uiso 1 1 calc R . .
C37 C 0.4777(9) 0.0985(5) 0.7699(5) 0.071(3) Uani 1 1 d . . .
H37A H 0.4640 0.1329 0.8008 0.107 Uiso 1 1 calc R . .
H37B H 0.4025 0.0630 0.7742 0.107 Uiso 1 1 calc R . .
H37C H 0.4720 0.1216 0.7326 0.107 Uiso 1 1 calc R . .
C38 C 0.6349(9) 0.0252(4) 0.8288(4) 0.052(2) Uani 1 1 d . . .
H38A H 0.7292 0.0029 0.8299 0.079 Uiso 1 1 calc R . .
H38B H 0.5594 -0.0103 0.8317 0.079 Uiso 1 1 calc R . .
H38C H 0.6215 0.0576 0.8611 0.079 Uiso 1 1 calc R . .
C39 C 1.0136(7) 0.2225(4) 0.8561(3) 0.0303(15) Uani 1 1 d . . .
C40 C 0.9822(9) 0.2997(4) 0.8656(4) 0.048(2) Uani 1 1 d . . .
H40A H 1.0047 0.3251 0.8297 0.072 Uiso 1 1 calc R . .
H40B H 1.0415 0.3176 0.8957 0.072 Uiso 1 1 calc R . .
H40C H 0.8803 0.3060 0.8774 0.072 Uiso 1 1 calc R . .
C41 C 0.9779(8) 0.1825(4) 0.9110(3) 0.0440(19) Uani 1 1 d . . .
H41A H 0.8769 0.1903 0.9236 0.066 Uiso 1 1 calc R . .
H41B H 1.0397 0.1985 0.9410 0.066 Uiso 1 1 calc R . .
H41C H 0.9939 0.1329 0.9040 0.066 Uiso 1 1 calc R . .
C42 C 1.1719(8) 0.2124(5) 0.8363(4) 0.050(2) Uani 1 1 d . . .
H42A H 1.1908 0.1629 0.8295 0.076 Uiso 1 1 calc R . .
H42B H 1.2331 0.2294 0.8660 0.076 Uiso 1 1 calc R . .
H42C H 1.1930 0.2382 0.8005 0.076 Uiso 1 1 calc R . .
O43 O 0.752(3) 0.4347(15) 1.0107(11) 0.305(15) Uani 1 1 d . . .
C44 C 0.774(3) 0.3477(18) 1.0102(7) 0.197(15) Uani 1 1 d . . .
H44A H 0.6854 0.3251 1.0269 0.236 Uiso 1 1 calc R . .
H44B H 0.7908 0.3312 0.9701 0.236 Uiso 1 1 calc R . .
C45 C 0.910(3) 0.3270(12) 1.0474(10) 0.169(9) Uani 1 1 d . . .
H45A H 0.8774 0.2945 1.0785 0.203 Uiso 1 1 calc R . .
H45B H 0.9835 0.3033 1.0223 0.203 Uiso 1 1 calc R . .
C46 C 0.977(2) 0.394(3) 1.0746(9) 0.32(3) Uani 1 1 d . . .
H46A H 0.9686 0.3928 1.1171 0.381 Uiso 1 1 calc R . .
H46B H 1.0793 0.4001 1.0615 0.381 Uiso 1 1 calc R . .
C47 C 0.884(3) 0.4519(14) 1.0513(9) 0.182(14) Uani 1 1 d . . .
H47A H 0.9500 0.4839 1.0294 0.218 Uiso 1 1 calc R . .
H47B H 0.8433 0.4781 1.0849 0.218 Uiso 1 1 calc R . .

loop_
_atom_site_aniso_label
_atom_site_aniso_U_11
_atom_site_aniso_U_22
_atom_site_aniso_U_33
_atom_site_aniso_U_23
_atom_site_aniso_U_13
_atom_site_aniso_U_12
Zn1 0.0228(4) 0.0262(4) 0.0285(4) 0.0000(3) 0.0001(3) 0.0049(3)
Zn2 0.0191(4) 0.0264(4) 0.0314(4) 0.0033(3) 0.0010(3) 0.0032(3)
O3 0.022(2) 0.028(2) 0.028(2) -0.0019(19) -0.0007(18) 0.0011(18)
O4 0.022(2) 0.028(2) 0.045(3) -0.004(2) -0.005(2) -0.0017(19)
O5 0.033(3) 0.034(3) 0.033(3) 0.004(2) 0.004(2) 0.012(2)
O6 0.031(3) 0.038(3) 0.043(3) 0.009(2) 0.007(2) 0.008(2)
N7 0.036(3) 0.030(3) 0.026(3) -0.001(2) 0.002(2) 0.002(3)
N8 0.028(3) 0.030(3) 0.037(3) 0.004(2) -0.004(2) 0.006(2)
C9 0.028(4) 0.039(4) 0.029(4) -0.007(3) 0.004(3) -0.001(3)
C10 0.024(3) 0.027(3) 0.035(4) 0.000(3) -0.001(3) 0.001(3)
C11 0.030(4) 0.034(4) 0.033(4) -0.006(3) 0.004(3) 0.002(3)
C12 0.036(4) 0.034(4) 0.052(5) -0.004(3) 0.001(3) 0.011(3)
C13 0.036(4) 0.029(4) 0.049(5) 0.003(3) -0.004(3) 0.011(3)
C14 0.028(3) 0.027(3) 0.033(4) 0.001(3) -0.001(3) -0.001(3)
C15 0.020(3) 0.026(3) 0.033(4) -0.004(3) -0.001(3) 0.001(3)
C16 0.045(4) 0.033(4) 0.032(4) 0.005(3) -0.002(3) 0.006(3)
C17 0.051(5) 0.068(6) 0.047(5) 0.005(4) 0.014(4) -0.002(4)
C18 0.068(6) 0.047(5) 0.047(5) 0.006(4) -0.013(4) 0.008(4)
C19 0.034(4) 0.029(4) 0.037(4) 0.002(3) -0.005(3) 0.005(3)
C20 0.029(4) 0.036(4) 0.039(4) -0.001(3) -0.005(3) 0.000(3)
C21 0.044(4) 0.041(4) 0.046(5) -0.005(4) 0.000(4) 0.010(4)
C22 0.049(5) 0.057(5) 0.047(5) -0.018(4) 0.003(4) 0.016(4)
C23 0.033(4) 0.065(5) 0.034(4) -0.008(4) 0.003(3) 0.003(4)
C24 0.023(3) 0.046(4) 0.034(4) -0.006(3) -0.002(3) -0.004(3)
C25 0.022(3) 0.037(4) 0.033(4) -0.002(3) -0.003(3) 0.000(3)
C26 0.033(4) 0.060(5) 0.038(4) 0.013(4) 0.001(3) 0.001(4)
C27 0.068(6) 0.053(5) 0.047(5) 0.009(4) 0.011(4) -0.006(4)
C28 0.045(5) 0.085(7) 0.040(5) 0.011(5) 0.001(4) 0.001(5)
C29 0.054(5) 0.043(4) 0.029(4) 0.002(3) 0.008(3) 0.012(4)
C30 0.082(7) 0.086(7) 0.051(6) 0.025(5) -0.022(5) 0.003(6)
C31 0.063(6) 0.045(5) 0.053(5) 0.015(4) 0.012(4) -0.003(4)
C32 0.043(4) 0.036(4) 0.037(4) 0.010(3) 0.005(3) 0.010(3)
C33 0.053(5) 0.052(5) 0.042(5) 0.012(4) 0.013(4) 0.006(4)
C34 0.077(7) 0.071(6) 0.041(5) 0.010(5) -0.012(5) -0.004(5)
C35 0.029(4) 0.032(4) 0.065(5) 0.002(4) -0.009(4) -0.005(3)
C36 0.085(7) 0.048(5) 0.068(7) -0.010(5) -0.017(5) -0.025(5)
C37 0.031(4) 0.054(6) 0.131(10) 0.010(6) -0.021(5) -0.013(4)
C38 0.052(5) 0.047(5) 0.058(6) 0.013(4) 0.003(4) -0.011(4)
C39 0.026(3) 0.037(4) 0.029(4) -0.002(3) -0.008(3) -0.004(3)
C40 0.054(5) 0.041(4) 0.049(5) -0.010(4) -0.008(4) -0.008(4)
C41 0.039(4) 0.057(5) 0.036(4) 0.002(4) -0.005(3) 0.002(4)
C42 0.026(4) 0.070(6) 0.057(5) -0.006(4) -0.009(4) -0.006(4)
O43 0.34(3) 0.33(3) 0.22(2) 0.02(2) 0.19(2) -0.10(3)
C44 0.20(2) 0.33(4) 0.047(9) -0.049(15) 0.062(11) -0.16(3)
C45 0.19(2) 0.20(2) 0.105(17) -0.004(14) 0.098(16) 0.001(18)
C46 0.075(12) 0.82(10) 0.059(12) 0.08(3) 0.012(9) -0.07(3)
C47 0.17(2) 0.27(3) 0.102(15) -0.063(17) 0.088(14) -0.15(2)

loop_
_atom_type_symbol
_atom_type_description
_atom_type_scat_dispersion_real
_atom_type_scat_dispersion_imag
_atom_type_scat_source
C C 0.0033 0.0016 'International Tables Vol C Tables 4.2.6.8 and 6.1.1.4'
H H 0.0000 0.0000 'International Tables Vol C Tables 4.2.6.8 and 6.1.1.4'
N N 0.0061 0.0033 'International Tables Vol C Tables 4.2.6.8 and 6.1.1.4'
O O 0.0106 0.0060 'International Tables Vol C Tables 4.2.6.8 and 6.1.1.4'
Zn Zn 0.2839 1.4301 'International Tables Vol C Tables 4.2.6.8 and 6.1.1.4'

loop_
_geom_angle_atom_site_label_1
_geom_angle_atom_site_label_2
_geom_angle_atom_site_label_3
_geom_angle
_geom_angle_site_symmetry_1
_geom_angle_site_symmetry_3
_geom_angle_publ_flag
O5 Zn1 O4 121.1(2) . . ?
O5 Zn1 O3 116.1(2) . . ?
O4 Zn1 O3 83.53(18) . . ?
O5 Zn1 N7 95.8(2) . . ?
O4 Zn1 N7 118.6(2) . . ?
O3 Zn1 N7 124.3(2) . . ?
O5 Zn1 Zn2 123.74(15) . . ?
O4 Zn1 Zn2 42.16(14) . . ?
O3 Zn1 Zn2 42.11(14) . . ?
N7 Zn1 Zn2 140.40(16) . . ?
O6 Zn2 O3 119.5(2) . . ?
O6 Zn2 O4 116.7(2) . . ?
O3 Zn2 O4 83.75(17) . . ?
O6 Zn2 N8 96.0(2) . . ?
O3 Zn2 N8 119.4(2) . . ?
O4 Zn2 N8 123.8(2) . . ?
O6 Zn2 Zn1 123.13(15) . . ?
O3 Zn2 Zn1 42.26(14) . . ?
O4 Zn2 Zn1 42.23(14) . . ?
N8 Zn2 Zn1 140.88(17) . . ?
C39 O3 Zn2 123.5(4) . . ?
C39 O3 Zn1 124.1(4) . . ?
Zn2 O3 Zn1 95.64(18) . . ?
C35 O4 Zn2 124.2(4) . . ?
C35 O4 Zn1 125.0(4) . . ?
Zn2 O4 Zn1 95.62(19) . . ?
C15 O5 Zn1 126.2(4) . . ?
C25 O6 Zn2 126.8(4) . . ?
C9 N7 C29 117.7(6) . . ?
C9 N7 Zn1 120.0(5) . . ?
C29 N7 Zn1 122.2(4) . . ?
C19 N8 C32 118.0(6) . . ?
C19 N8 Zn2 120.0(5) . . ?
C32 N8 Zn2 122.0(4) . . ?
N7 C9 C10 129.2(6) . . ?
C11 C10 C15 119.4(6) . . ?
C11 C10 C9 115.6(6) . . ?
C15 C10 C9 124.8(6) . . ?
C12 C11 C10 120.1(6) . . ?
C11 C12 C13 120.3(6) . . ?
C12 C13 C14 122.1(7) . . ?
C13 C14 C15 118.5(6) . . ?
C13 C14 C16 122.8(6) . . ?
C15 C14 C16 118.7(6) . . ?
O5 C15 C10 123.5(6) . . ?
O5 C15 C14 117.0(6) . . ?
C10 C15 C14 119.4(6) . . ?
C17 C16 C14 111.1(6) . . ?
C17 C16 C18 109.8(7) . . ?
C14 C16 C18 113.7(6) . . ?
N8 C19 C20 128.6(6) . . ?
C21 C20 C25 119.1(7) . . ?
C21 C20 C19 115.7(7) . . ?
C25 C20 C19 125.0(6) . . ?
C22 C21 C20 121.1(7) . . ?
C21 C22 C23 119.7(7) . . ?
C24 C23 C22 122.4(7) . . ?
C23 C24 C25 118.8(7) . . ?
C23 C24 C26 123.3(7) . . ?
C25 C24 C26 117.8(6) . . ?
O6 C25 C24 118.2(6) . . ?
O6 C25 C20 122.9(6) . . ?
C24 C25 C20 118.9(6) . . ?
C24 C26 C27 110.2(6) . . ?
C24 C26 C28 114.1(7) . . ?
C27 C26 C28 111.1(7) . . ?
N7 C29 C30 110.0(7) . . ?
N7 C29 C31 109.2(6) . . ?
C30 C29 C31 112.1(7) . . ?
N8 C32 C33 109.2(6) . . ?
N8 C32 C34 108.4(6) . . ?
C33 C32 C34 112.4(7) . . ?
O4 C35 C38 109.6(6) . . ?
O4 C35 C36 107.5(7) . . ?
C38 C35 C36 110.9(7) . . ?
O4 C35 C37 107.5(6) . . ?
C38 C35 C37 110.4(7) . . ?
C36 C35 C37 110.8(7) . . ?
O3 C39 C41 110.6(5) . . ?
O3 C39 C42 108.0(6) . . ?
C41 C39 C42 110.5(6) . . ?
O3 C39 C40 107.8(6) . . ?
C41 C39 C40 110.1(6) . . ?
C42 C39 C40 109.9(6) . . ?
C47 O43 C44 96(2) . . ?
C45 C44 O43 109.7(17) . . ?
C46 C45 C44 110(2) . . ?
C47 C46 C45 102.0(16) . . ?
C46 C47 O43 121(2) . . ?

loop_
_geom_bond_atom_site_label_1
_geom_bond_atom_site_label_2
_geom_bond_distance
_geom_bond_site_symmetry_2
_geom_bond_publ_flag
Zn1 O5 1.921(5) . ?
Zn1 O4 1.954(6) . ?
Zn1 O3 1.956(5) . ?
Zn1 N7 2.013(6) . ?
Zn1 Zn2 2.894(4) . ?
Zn2 O6 1.914(5) . ?
Zn2 O3 1.950(6) . ?
Zn2 O4 1.952(5) . ?
Zn2 N8 2.003(6) . ?
O3 C39 1.436(8) . ?
O4 C35 1.442(8) . ?
O5 C15 1.312(7) . ?
O6 C25 1.310(8) . ?
N7 C9 1.275(8) . ?
N7 C29 1.489(9) . ?
N8 C19 1.290(9) . ?
N8 C32 1.487(9) . ?
C9 C10 1.430(9) . ?
C10 C11 1.416(9) . ?
C10 C15 1.416(9) . ?
C11 C12 1.384(10) . ?
C12 C13 1.382(11) . ?
C13 C14 1.388(9) . ?
C14 C15 1.430(9) . ?
C14 C16 1.511(10) . ?
C16 C17 1.512(11) . ?
C16 C18 1.529(10) . ?
C19 C20 1.435(10) . ?
C20 C21 1.412(10) . ?
C20 C25 1.421(10) . ?
C21 C22 1.356(11) . ?
C22 C23 1.387(12) . ?
C23 C24 1.376(10) . ?
C24 C25 1.422(10) . ?
C24 C26 1.506(11) . ?
C26 C27 1.519(11) . ?
C26 C28 1.531(10) . ?
C29 C30 1.494(12) . ?
C29 C31 1.500(11) . ?
C32 C33 1.496(11) . ?
C32 C34 1.513(12) . ?
C35 C38 1.506(11) . ?
C35 C36 1.536(12) . ?
C35 C37 1.542(11) . ?
C39 C41 1.513(10) . ?
C39 C42 1.532(10) . ?
C39 C40 1.529(10) . ?
O43 C47 1.63(3) . ?
O43 C44 1.69(3) . ?
C44 C45 1.62(3) . ?
C45 C46 1.59(4) . ?
C46 C47 1.52(4) . ?

loop_
_geom_torsion_atom_site_label_1
_geom_torsion_atom_site_label_2
_geom_torsion_atom_site_label_3
_geom_torsion_atom_site_label_4
_geom_torsion
_geom_torsion_site_symmetry_1
_geom_torsion_site_symmetry_2
_geom_torsion_site_symmetry_3
_geom_torsion_site_symmetry_4
_geom_torsion_publ_flag
O5 Zn1 Zn2 O6 -6.2(3) . . . . ?
O4 Zn1 Zn2 O6 94.6(3) . . . . ?
O3 Zn1 Zn2 O6 -99.1(3) . . . . ?
N7 Zn1 Zn2 O6 172.1(3) . . . . ?
O5 Zn1 Zn2 O3 92.8(3) . . . . ?
O4 Zn1 Zn2 O3 -166.4(3) . . . . ?
N7 Zn1 Zn2 O3 -88.9(3) . . . . ?
O5 Zn1 Zn2 O4 -100.8(3) . . . . ?
O3 Zn1 Zn2 O4 166.4(3) . . . . ?
N7 Zn1 Zn2 O4 77.5(3) . . . . ?
O5 Zn1 Zn2 N8 171.5(3) . . . . ?
O4 Zn1 Zn2 N8 -87.6(3) . . . . ?
O3 Zn1 Zn2 N8 78.7(3) . . . . ?
N7 Zn1 Zn2 N8 -10.1(4) . . . . ?
O6 Zn2 O3 C39 -29.8(5) . . . . ?
O4 Zn2 O3 C39 -147.1(5) . . . . ?
N8 Zn2 O3 C39 87.4(5) . . . . ?
Zn1 Zn2 O3 C39 -137.9(5) . . . . ?
O6 Zn2 O3 Zn1 108.1(2) . . . . ?
O4 Zn2 O3 Zn1 -9.18(19) . . . . ?
N8 Zn2 O3 Zn1 -134.7(2) . . . . ?
O5 Zn1 O3 C39 25.1(5) . . . . ?
O4 Zn1 O3 C39 146.7(5) . . . . ?
N7 Zn1 O3 C39 -92.9(5) . . . . ?
Zn2 Zn1 O3 C39 137.5(5) . . . . ?
O5 Zn1 O3 Zn2 -112.4(2) . . . . ?
O4 Zn1 O3 Zn2 9.17(19) . . . . ?
N7 Zn1 O3 Zn2 129.5(2) . . . . ?
O6 Zn2 O4 C35 29.0(6) . . . . ?
O3 Zn2 O4 C35 149.0(5) . . . . ?
N8 Zn2 O4 C35 -89.5(6) . . . . ?
Zn1 Zn2 O4 C35 139.8(6) . . . . ?
O6 Zn2 O4 Zn1 -110.8(2) . . . . ?
O3 Zn2 O4 Zn1 9.19(19) . . . . ?
N8 Zn2 O4 Zn1 130.6(2) . . . . ?
O5 Zn1 O4 C35 -31.9(6) . . . . ?
O3 Zn1 O4 C35 -148.6(6) . . . . ?
N7 Zn1 O4 C35 85.7(6) . . . . ?
Zn2 Zn1 O4 C35 -139.4(6) . . . . ?
O5 Zn1 O4 Zn2 107.5(2) . . . . ?
O3 Zn1 O4 Zn2 -9.16(19) . . . . ?
N7 Zn1 O4 Zn2 -134.9(2) . . . . ?
O4 Zn1 O5 C15 125.9(5) . . . . ?
O3 Zn1 O5 C15 -135.6(5) . . . . ?
N7 Zn1 O5 C15 -2.7(5) . . . . ?
Zn2 Zn1 O5 C15 176.2(4) . . . . ?
O3 Zn2 O6 C25 124.8(5) . . . . ?
O4 Zn2 O6 C25 -136.8(5) . . . . ?
N8 Zn2 O6 C25 -4.0(6) . . . . ?
Zn1 Zn2 O6 C25 174.6(5) . . . . ?
O5 Zn1 N7 C9 4.5(5) . . . . ?
O4 Zn1 N7 C9 -125.8(5) . . . . ?
O3 Zn1 N7 C9 131.7(5) . . . . ?
Zn2 Zn1 N7 C9 -174.1(4) . . . . ?
O5 Zn1 N7 C29 -172.3(5) . . . . ?
O4 Zn1 N7 C29 57.4(6) . . . . ?
O3 Zn1 N7 C29 -45.1(6) . . . . ?
Zn2 Zn1 N7 C29 9.1(7) . . . . ?
O6 Zn2 N8 C19 7.7(6) . . . . ?
O3 Zn2 N8 C19 -121.2(5) . . . . ?
O4 Zn2 N8 C19 135.6(5) . . . . ?
Zn1 Zn2 N8 C19 -170.4(4) . . . . ?
O6 Zn2 N8 C32 -172.8(5) . . . . ?
O3 Zn2 N8 C32 58.3(6) . . . . ?
O4 Zn2 N8 C32 -44.9(6) . . . . ?
Zn1 Zn2 N8 C32 9.1(7) . . . . ?
C29 N7 C9 C10 175.2(7) . . . . ?
Zn1 N7 C9 C10 -1.8(10) . . . . ?
N7 C9 C10 C11 179.3(7) . . . . ?
N7 C9 C10 C15 -4.6(11) . . . . ?
C15 C10 C11 C12 -1.8(10) . . . . ?
C9 C10 C11 C12 174.4(6) . . . . ?
C10 C11 C12 C13 -1.0(11) . . . . ?
C11 C12 C13 C14 0.9(11) . . . . ?
C12 C13 C14 C15 2.0(11) . . . . ?
C12 C13 C14 C16 -178.4(7) . . . . ?
Zn1 O5 C15 C10 -2.2(9) . . . . ?
Zn1 O5 C15 C14 175.8(4) . . . . ?
C11 C10 C15 O5 -177.3(6) . . . . ?
C9 C10 C15 O5 6.9(10) . . . . ?
C11 C10 C15 C14 4.8(9) . . . . ?
C9 C10 C15 C14 -171.1(6) . . . . ?
C13 C14 C15 O5 177.0(6) . . . . ?
C16 C14 C15 O5 -2.6(9) . . . . ?
C13 C14 C15 C10 -4.8(9) . . . . ?
C16 C14 C15 C10 175.6(6) . . . . ?
C13 C14 C16 C17 -98.2(8) . . . . ?
C15 C14 C16 C17 81.4(8) . . . . ?
C13 C14 C16 C18 26.4(10) . . . . ?
C15 C14 C16 C18 -154.0(6) . . . . ?
C32 N8 C19 C20 174.4(7) . . . . ?
Zn2 N8 C19 C20 -6.1(10) . . . . ?
N8 C19 C20 C21 -176.7(7) . . . . ?
N8 C19 C20 C25 -1.8(12) . . . . ?
C25 C20 C21 C22 -0.9(11) . . . . ?
C19 C20 C21 C22 174.3(7) . . . . ?
C20 C21 C22 C23 -1.2(12) . . . . ?
C21 C22 C23 C24 1.4(12) . . . . ?
C22 C23 C24 C25 0.5(11) . . . . ?
C22 C23 C24 C26 -176.9(7) . . . . ?
Zn2 O6 C25 C24 176.5(5) . . . . ?
Zn2 O6 C25 C20 -2.1(10) . . . . ?
C23 C24 C25 O6 178.8(6) . . . . ?
C26 C24 C25 O6 -3.7(9) . . . . ?
C23 C24 C25 C20 -2.5(10) . . . . ?
C26 C24 C25 C20 175.0(6) . . . . ?
C21 C20 C25 O6 -178.7(7) . . . . ?
C19 C20 C25 O6 6.6(11) . . . . ?
C21 C20 C25 C24 2.7(10) . . . . ?
C19 C20 C25 C24 -172.0(6) . . . . ?
C23 C24 C26 C27 100.2(9) . . . . ?
C25 C24 C26 C27 -77.2(8) . . . . ?
C23 C24 C26 C28 -25.5(10) . . . . ?
C25 C24 C26 C28 157.1(6) . . . . ?
C9 N7 C29 C30 120.7(8) . . . . ?
Zn1 N7 C29 C30 -62.4(8) . . . . ?
C9 N7 C29 C31 -115.8(7) . . . . ?
Zn1 N7 C29 C31 61.0(8) . . . . ?
C19 N8 C32 C33 123.6(7) . . . . ?
Zn2 N8 C32 C33 -55.9(7) . . . . ?
C19 N8 C32 C34 -113.6(8) . . . . ?
Zn2 N8 C32 C34 66.9(7) . . . . ?
Zn2 O4 C35 C38 -73.5(7) . . . . ?
Zn1 O4 C35 C38 54.9(8) . . . . ?
Zn2 O4 C35 C36 165.8(5) . . . . ?
Zn1 O4 C35 C36 -65.8(8) . . . . ?
Zn2 O4 C35 C37 46.6(9) . . . . ?
Zn1 O4 C35 C37 175.0(6) . . . . ?
Zn2 O3 C39 C41 61.5(7) . . . . ?
Zn1 O3 C39 C41 -64.7(7) . . . . ?
Zn2 O3 C39 C42 -177.5(4) . . . . ?
Zn1 O3 C39 C42 56.2(7) . . . . ?
Zn2 O3 C39 C40 -58.8(7) . . . . ?
Zn1 O3 C39 C40 174.9(4) . . . . ?
C47 O43 C44 C45 -0.9(14) . . . . ?
O43 C44 C45 C46 1.8(17) . . . . ?
C44 C45 C46 C47 -1.9(18) . . . . ?
C45 C46 C47 O43 1(2) . . . . ?
C44 O43 C47 C46 -0.3(18) . . . . ?
